data_4120361
loop_
_publ_author_name
'Zheng Wei'
'Alexander S. Filatov'
'Evgeny V. Dikarev'

_publ_contact_author_address
;
Department of Chemistry
University at Albany
1400 Washington Avenue
Albany NY 12222
USA
;
_publ_contact_author_email dikarev@albany.edu
_publ_contact_author_fax 518-442-3462
_publ_contact_author_name
;
Dikarev, Evgeny V. 
;
_publ_contact_author_phone 518-442-4401
_publ_section_title
;
 Volatile Heterometallic Precursors for the Low-Temperature Synthesis of
 Prospective Sodium Ion Battery Cathode Materials
;
_journal_name_full 'Journal of the American Chemical Society'
_journal_page_first 12216
_journal_page_last 12219
_journal_paper_doi 10.1021/ja4069529
_journal_volume 135
_journal_year 2013
_chemical_formula_moiety 'C15 H3 Co F18 Na O6'
_chemical_formula_sum 'C15 H3 Co F18 Na O6'
_chemical_formula_weight 703.09
_chemical_name_systematic
; 
 ? 
;
_space_group_IT_number 165
_symmetry_cell_setting trigonal
_symmetry_Int_Tables_number 165
_symmetry_space_group_name_Hall '-P 3 2"c'
_symmetry_space_group_name_H-M 'P -3 c 1'
_atom_sites_solution_hydrogens geom
_atom_sites_solution_primary direct
_atom_sites_solution_secondary difmap
_audit_creation_method SHELXL-97
_cell_angle_alpha 90.00
_cell_angle_beta 90.00
_cell_angle_gamma 120.00
_cell_formula_units_Z 6
_cell_length_a 17.958(5)
_cell_length_b 17.958(5)
_cell_length_c 12.531(3)
_cell_measurement_reflns_used 6094
_cell_measurement_temperature 100(2)
_cell_measurement_theta_max 27.84
_cell_measurement_theta_min 2.27
_cell_volume 3499.7(16)
_computing_cell_refinement 'SAINT Ver. 6.22  (Bruker-AXS, 2003)'
_computing_data_collection 'SMART Ver. 5.622 (Bruker-AXS, 2003)'
_computing_data_reduction 'SAINT Ver. 6.22'
_computing_molecular_graphics 'SHELXTL Ver. 6.14'
_computing_publication_material 'SHELXTL Ver. 6.14'
_computing_structure_refinement 'SHELXTL Ver. 6.14'
_computing_structure_solution 'SHELXTL Ver. 6.14 (Bruker-AXS, 2003)'
_diffrn_ambient_temperature 100(2)
_diffrn_measured_fraction_theta_full 0.999
_diffrn_measured_fraction_theta_max 0.941
_diffrn_measurement_device_type 'Bruker SMART APEX CCD area-detector'
_diffrn_measurement_method '0.30\% \w scans'
_diffrn_radiation_monochromator graphite
_diffrn_radiation_source 'fine-focus sealed tube'
_diffrn_radiation_type Mo-K\a
_diffrn_radiation_wavelength 0.71073
_diffrn_reflns_av_R_equivalents 0.0844
_diffrn_reflns_av_sigmaI/netI 0.0565
_diffrn_reflns_limit_h_max 23
_diffrn_reflns_limit_h_min -22
_diffrn_reflns_limit_k_max 18
_diffrn_reflns_limit_k_min -23
_diffrn_reflns_limit_l_max 16
_diffrn_reflns_limit_l_min -16
_diffrn_reflns_number 17769
_diffrn_reflns_theta_full 25.00
_diffrn_reflns_theta_max 28.18
_diffrn_reflns_theta_min 2.27
_exptl_absorpt_coefficient_mu 0.930
_exptl_absorpt_correction_T_max 0.9816
_exptl_absorpt_correction_T_min 0.7679
_exptl_absorpt_correction_type multi-scan
_exptl_absorpt_process_details
;
SADABS  (Bruker-AXS, 2003)
;
_exptl_crystal_colour purple
_exptl_crystal_density_diffrn 2.002
_exptl_crystal_description needle
_exptl_crystal_F_000 2046
_exptl_crystal_size_max 0.30
_exptl_crystal_size_mid 0.04
_exptl_crystal_size_min 0.02
_refine_diff_density_max 1.143
_refine_diff_density_min -0.994
_refine_diff_density_rms 0.102
_refine_ls_extinction_method none
_refine_ls_goodness_of_fit_ref 1.032
_refine_ls_hydrogen_treatment constr
_refine_ls_matrix_type full
_refine_ls_number_parameters 187
_refine_ls_number_reflns 2713
_refine_ls_number_restraints 0
_refine_ls_restrained_S_all 1.032
_refine_ls_R_factor_all 0.1008
_refine_ls_R_factor_gt 0.0565
_refine_ls_shift/su_max 0.000
_refine_ls_shift/su_mean 0.000
_refine_ls_structure_factor_coef Fsqd
_refine_ls_weighting_details 'calc w=1/[\s^2^(Fo^2^)+(0.0779P)^2^+1.7280P] where P=(Fo^2^+2Fc^2^)/3'
_refine_ls_weighting_scheme calc
_refine_ls_wR_factor_gt 0.1292
_refine_ls_wR_factor_ref 0.1537
_reflns_number_gt 1718
_reflns_number_total 2713
_reflns_threshold_expression I>2\s(I)
_cod_data_source_file ja4069529_si_002_4.cif
_cod_data_source_block NaCo(hfac)3
_cod_original_cell_volume 3499.9(16)
_cod_database_code 4120361

loop_
_symmetry_equiv_pos_as_xyz
'x, y, z'
'-y, x-y, z'
'-x+y, -x, z'
'y, x, -z+1/2'
'x-y, -y, -z+1/2'
'-x, -x+y, -z+1/2'
'-x, -y, -z'
'y, -x+y, -z'
'x-y, x, -z'
'-y, -x, z-1/2'
'-x+y, y, z-1/2'
'x, x-y, z-1/2'

loop_
_atom_site_label
_atom_site_type_symbol
_atom_site_fract_x
_atom_site_fract_y
_atom_site_fract_z
_atom_site_U_iso_or_equiv
_atom_site_adp_type
_atom_site_occupancy
_atom_site_symmetry_multiplicity
_atom_site_calc_flag
_atom_site_refinement_flags
Co1 Co 1.0000 0.0000 0.2500 0.0204(3) Uani 1 6 d S
Na1 Na 1.0000 0.0000 0.0000 0.0261(8) Uani 1 6 d S
F1 F 0.93556(16) 0.13170(16) -0.02510(18) 0.0360(6) Uani 1 1 d .
O1 O 0.96241(16) 0.06442(16) 0.14564(19) 0.0250(6) Uani 1 1 d .
C2 C 0.9691(2) 0.1376(2) 0.1606(3) 0.0242(8) Uani 1 1 d .
F3 F 0.9825(2) 0.25385(17) 0.0525(2) 0.0564(8) Uani 1 1 d .
C1 C 1.0000 0.1902(3) 0.2500 0.0271(12) Uani 1 2 d S
H1 H 1.0000 0.2431 0.2500 0.032 Uiso 1 2 calc SR
F2 F 0.85446(18) 0.1494(2) 0.0855(2) 0.0553(8) Uani 1 1 d .
C3 C 0.9352(3) 0.1683(3) 0.0675(3) 0.0321(9) Uani 1 1 d .
Co2 Co 0.6667 0.3333 0.46446(6) 0.0200(2) Uani 1 3 d S
Na2 Na 0.6667 0.3333 0.21421(18) 0.0274(6) Uani 1 3 d S
O2 O 0.77068(15) 0.39329(15) 0.56632(19) 0.0236(5) Uani 1 1 d .
F9 F 0.79793(17) 0.53856(16) 0.19565(18) 0.0407(6) Uani 1 1 d .
O3 O 0.72721(16) 0.43676(16) 0.36235(19) 0.0239(6) Uani 1 1 d .
F5 F 0.87283(16) 0.46478(17) 0.73265(19) 0.0425(6) Uani 1 1 d .
F7 F 0.90910(17) 0.62735(18) 0.2860(2) 0.0586(9) Uani 1 1 d .
F4 F 0.95067(18) 0.4467(2) 0.6174(2) 0.0569(8) Uani 1 1 d .
F8 F 0.7866(2) 0.61881(17) 0.3137(2) 0.0561(8) Uani 1 1 d .
C6 C 0.8569(2) 0.5204(2) 0.4631(3) 0.0256(8) Uani 1 1 d .
H6 H 0.9106 0.5724 0.4623 0.031 Uiso 1 1 calc R
F6 F 0.96461(18) 0.57181(17) 0.6382(2) 0.0622(9) Uani 1 1 d .
C7 C 0.8002(2) 0.5033(2) 0.3782(3) 0.0240(8) Uani 1 1 d .
C8 C 0.8250(3) 0.5733(3) 0.2919(3) 0.0320(9) Uani 1 1 d .
C5 C 0.8378(2) 0.4642(2) 0.5495(3) 0.0249(8) Uani 1 1 d .
C4 C 0.9078(3) 0.4885(3) 0.6355(3) 0.0340(10) Uani 1 1 d .

loop_
_atom_site_aniso_label
_atom_site_aniso_U_11
_atom_site_aniso_U_22
_atom_site_aniso_U_33
_atom_site_aniso_U_23
_atom_site_aniso_U_13
_atom_site_aniso_U_12
Co1 0.0193(4) 0.0193(4) 0.0227(6) 0.000 0.000 0.00965(19)
Na1 0.0271(11) 0.0271(11) 0.0241(18) 0.000 0.000 0.0136(6)
F1 0.0491(15) 0.0432(14) 0.0288(12) -0.0007(10) -0.0033(10) 0.0331(12)
O1 0.0268(14) 0.0249(14) 0.0258(14) -0.0014(10) 0.0004(10) 0.0148(12)
C2 0.0191(18) 0.0229(19) 0.031(2) 0.0000(15) 0.0027(15) 0.0106(15)
F3 0.092(2) 0.0337(15) 0.0530(17) -0.0022(12) -0.0235(15) 0.0386(16)
C1 0.030(3) 0.0198(18) 0.035(3) 0.0001(12) 0.000(2) 0.0152(14)
F2 0.0540(18) 0.100(2) 0.0408(15) -0.0003(15) -0.0033(13) 0.0601(18)
C3 0.043(2) 0.032(2) 0.031(2) -0.0050(17) -0.0063(18) 0.026(2)
Co2 0.0195(3) 0.0195(3) 0.0211(4) 0.000 0.000 0.00977(14)
Na2 0.0300(8) 0.0300(8) 0.0221(13) 0.000 0.000 0.0150(4)
O2 0.0201(13) 0.0223(13) 0.0263(13) 0.0013(10) -0.0012(10) 0.0090(11)
F9 0.0529(16) 0.0329(13) 0.0287(13) 0.0037(10) -0.0011(11) 0.0158(12)
O3 0.0232(14) 0.0202(12) 0.0261(13) 0.0003(10) -0.0016(10) 0.0091(11)
F5 0.0360(14) 0.0530(16) 0.0305(13) 0.0011(11) -0.0053(11) 0.0162(13)
F7 0.0404(16) 0.0453(16) 0.0543(17) 0.0227(13) -0.0060(13) -0.0054(13)
F4 0.0434(16) 0.088(2) 0.0573(18) 0.0027(15) -0.0063(13) 0.0463(17)
F8 0.093(2) 0.0436(16) 0.0520(17) 0.0133(13) 0.0108(15) 0.0489(17)
C6 0.0243(19) 0.0233(19) 0.028(2) -0.0006(15) -0.0022(15) 0.0107(16)
F6 0.0479(17) 0.0385(16) 0.0620(18) 0.0107(13) -0.0304(14) -0.0070(13)
C7 0.026(2) 0.0181(18) 0.027(2) -0.0005(14) 0.0011(15) 0.0108(16)
C8 0.034(2) 0.027(2) 0.033(2) 0.0045(17) -0.0012(17) 0.0134(18)
C5 0.0197(18) 0.0257(19) 0.030(2) -0.0014(15) 0.0012(15) 0.0121(16)
C4 0.026(2) 0.033(2) 0.037(2) 0.0009(17) -0.0084(18) 0.0101(18)

loop_
_atom_type_symbol
_atom_type_description
_atom_type_scat_dispersion_real
_atom_type_scat_dispersion_imag
_atom_type_scat_source
C C 0.0033 0.0016 'International Tables Vol C Tables 4.2.6.8 and 6.1.1.4'
H H 0.0000 0.0000 'International Tables Vol C Tables 4.2.6.8 and 6.1.1.4'
O O 0.0106 0.0060 'International Tables Vol C Tables 4.2.6.8 and 6.1.1.4'
F F 0.0171 0.0103 'International Tables Vol C Tables 4.2.6.8 and 6.1.1.4'
Na Na 0.0362 0.0249 'International Tables Vol C Tables 4.2.6.8 and 6.1.1.4'
Co Co 0.3494 0.9721 'International Tables Vol C Tables 4.2.6.8 and 6.1.1.4'

loop_
_geom_angle_atom_site_label_1
_geom_angle_atom_site_label_2
_geom_angle_atom_site_label_3
_geom_angle
_geom_angle_site_symmetry_1
_geom_angle_site_symmetry_3
_geom_angle_publ_flag
O1 Co1 O1 166.63(14) 2_645 6_765 yes
O1 Co1 O1 105.47(14) 2_645 4_645 yes
O1 Co1 O1 84.34(10) 6_765 4_645 yes
O1 Co1 O1 87.58(13) 2_645 5 yes
O1 Co1 O1 84.34(10) 6_765 5 yes
O1 Co1 O1 84.34(10) 4_645 5 yes
O1 Co1 O1 84.34(10) 2_645 3_765 yes
O1 Co1 O1 105.47(14) 6_765 3_765 yes
O1 Co1 O1 87.58(13) 4_645 3_765 yes
O1 Co1 O1 166.63(14) 5 3_765 yes
O1 Co1 O1 84.34(10) 2_645 . yes
O1 Co1 O1 87.58(13) 6_765 . yes
O1 Co1 O1 166.63(14) 4_645 . yes
O1 Co1 O1 105.47(14) 5 . yes
O1 Co1 O1 84.34(10) 3_765 . yes
O1 Co1 Na1 129.18(7) 2_645 4_645 yes
O1 Co1 Na1 50.82(7) 6_765 4_645 yes
O1 Co1 Na1 50.82(7) 4_645 4_645 yes
O1 Co1 Na1 50.82(7) 5 4_645 yes
O1 Co1 Na1 129.18(7) 3_765 4_645 yes
O1 Co1 Na1 129.18(7) . 4_645 yes
O1 Co1 Na1 50.82(7) 2_645 . yes
O1 Co1 Na1 129.18(7) 6_765 . yes
O1 Co1 Na1 129.18(7) 4_645 . yes
O1 Co1 Na1 129.18(7) 5 . yes
O1 Co1 Na1 50.82(7) 3_765 . yes
O1 Co1 Na1 50.82(7) . . yes
Na1 Co1 Na1 180.0 4_645 . yes
O1 Na1 O1 180.00(14) 9_545 3_765 ?
O1 Na1 O1 69.76(9) 9_545 7_755 ?
O1 Na1 O1 110.24(9) 3_765 7_755 ?
O1 Na1 O1 69.76(9) 9_545 8_665 ?
O1 Na1 O1 110.24(9) 3_765 8_665 ?
O1 Na1 O1 69.76(9) 7_755 8_665 ?
O1 Na1 O1 110.24(9) 9_545 2_645 ?
O1 Na1 O1 69.76(9) 3_765 2_645 ?
O1 Na1 O1 110.24(9) 7_755 2_645 ?
O1 Na1 O1 180.00(14) 8_665 2_645 ?
O1 Na1 O1 110.24(9) 9_545 . ?
O1 Na1 O1 69.76(9) 3_765 . ?
O1 Na1 O1 180.00(11) 7_755 . ?
O1 Na1 O1 110.24(9) 8_665 . ?
O1 Na1 O1 69.76(9) 2_645 . ?
O1 Na1 Co1 138.68(6) 9_545 . ?
O1 Na1 Co1 41.32(6) 3_765 . ?
O1 Na1 Co1 138.68(6) 7_755 . ?
O1 Na1 Co1 138.68(6) 8_665 . ?
O1 Na1 Co1 41.32(6) 2_645 . ?
O1 Na1 Co1 41.32(6) . . ?
O1 Na1 Co1 41.32(6) 9_545 7_755 ?
O1 Na1 Co1 138.68(6) 3_765 7_755 ?
O1 Na1 Co1 41.32(6) 7_755 7_755 ?
O1 Na1 Co1 41.32(6) 8_665 7_755 ?
O1 Na1 Co1 138.68(6) 2_645 7_755 ?
O1 Na1 Co1 138.68(6) . 7_755 ?
Co1 Na1 Co1 180.0 . 7_755 ?
C2 O1 Co1 126.6(2) . . ?
C2 O1 Na1 134.2(2) . . ?
Co1 O1 Na1 87.86(9) . . ?
O1 C2 C1 128.3(4) . . ?
O1 C2 C3 114.1(3) . . ?
C1 C2 C3 117.6(3) . . ?
C2 C1 C2 122.7(5) . 6_765 ?
C2 C1 H1 118.6 . . ?
C2 C1 H1 118.6 6_765 . ?
F2 C3 F1 107.2(3) . . ?
F2 C3 F3 107.5(3) . . ?
F1 C3 F3 106.6(3) . . ?
F2 C3 C2 110.8(3) . . ?
F1 C3 C2 112.4(3) . . ?
F3 C3 C2 112.1(3) . . ?
O3 Co2 O3 85.53(10) 3_665 2_655 yes
O3 Co2 O3 85.53(10) 3_665 . yes
O3 Co2 O3 85.53(10) 2_655 . yes
O3 Co2 O2 100.34(10) 3_665 . yes
O3 Co2 O2 171.63(10) 2_655 . yes
O3 Co2 O2 88.96(10) . . yes
O3 Co2 O2 88.96(10) 3_665 3_665 yes
O3 Co2 O2 100.34(10) 2_655 3_665 yes
O3 Co2 O2 171.63(10) . 3_665 yes
O2 Co2 O2 85.82(10) . 3_665 yes
O3 Co2 O2 171.63(10) 3_665 2_655 yes
O3 Co2 O2 88.96(10) 2_655 2_655 yes
O3 Co2 O2 100.34(10) . 2_655 yes
O2 Co2 O2 85.82(10) . 2_655 yes
O2 Co2 O2 85.82(10) 3_665 2_655 yes
O3 Co2 Na2 128.37(7) 3_665 10_666 yes
O3 Co2 Na2 128.37(7) 2_655 10_666 yes
O3 Co2 Na2 128.37(7) . 10_666 yes
O2 Co2 Na2 51.83(7) . 10_666 yes
O2 Co2 Na2 51.83(7) 3_665 10_666 yes
O2 Co2 Na2 51.83(7) 2_655 10_666 yes
O3 Co2 Na2 51.63(7) 3_665 . yes
O3 Co2 Na2 51.63(7) 2_655 . yes
O3 Co2 Na2 51.63(7) . . yes
O2 Co2 Na2 128.17(7) . . yes
O2 Co2 Na2 128.17(7) 3_665 . yes
O2 Co2 Na2 128.17(7) 2_655 . yes
Na2 Co2 Na2 180.0 10_666 . yes
O3 Na2 O3 69.32(10) 3_665 2_655 ?
O3 Na2 O3 69.32(10) 3_665 . ?
O3 Na2 O3 69.32(10) 2_655 . ?
O3 Na2 O2 110.30(8) 3_665 10_665 ?
O3 Na2 O2 110.77(8) 2_655 10_665 ?
O3 Na2 O2 179.57(9) . 10_665 ?
O3 Na2 O2 110.77(8) 3_665 12 ?
O3 Na2 O2 179.57(9) 2_655 12 ?
O3 Na2 O2 110.30(8) . 12 ?
O2 Na2 O2 69.61(10) 10_665 12 ?
O3 Na2 O2 179.57(9) 3_665 11_655 ?
O3 Na2 O2 110.30(8) 2_655 11_655 ?
O3 Na2 O2 110.77(8) . 11_655 ?
O2 Na2 O2 69.61(10) 10_665 11_655 ?
O2 Na2 O2 69.61(10) 12 11_655 ?
O3 Na2 Co2 138.96(7) 3_665 10_665 ?
O3 Na2 Co2 138.95(7) 2_655 10_665 ?
O3 Na2 Co2 138.95(7) . 10_665 ?
O2 Na2 Co2 41.23(7) 10_665 10_665 ?
O2 Na2 Co2 41.23(7) 12 10_665 ?
O2 Na2 Co2 41.23(7) 11_655 10_665 ?
O3 Na2 Co2 41.05(7) 3_665 . ?
O3 Na2 Co2 41.05(7) 2_655 . ?
O3 Na2 Co2 41.05(7) . . ?
O2 Na2 Co2 138.77(7) 10_665 . ?
O2 Na2 Co2 138.77(7) 12 . ?
O2 Na2 Co2 138.77(7) 11_655 . ?
Co2 Na2 Co2 180.0 10_665 . ?
C5 O2 Co2 125.6(2) . . ?
C5 O2 Na2 134.6(2) . 10_666 ?
Co2 O2 Na2 86.94(9) . 10_666 ?
C7 O3 Co2 125.5(2) . . ?
C7 O3 Na2 133.3(2) . . ?
Co2 O3 Na2 87.32(10) . . ?
C7 C6 C5 122.8(3) . . ?
C7 C6 H6 118.6 . . ?
C5 C6 H6 118.6 . . ?
O3 C7 C6 128.3(3) . . ?
O3 C7 C8 113.5(3) . . ?
C6 C7 C8 118.2(3) . . ?
F7 C8 F9 107.9(3) . . ?
F7 C8 F8 108.1(4) . . ?
F9 C8 F8 106.9(3) . . ?
F7 C8 C7 113.3(3) . . ?
F9 C8 C7 111.3(3) . . ?
F8 C8 C7 109.1(3) . . ?
O2 C5 C6 128.6(3) . . ?
O2 C5 C4 113.6(3) . . ?
C6 C5 C4 117.7(3) . . ?
F6 C4 F4 107.7(4) . . ?
F6 C4 F5 108.0(3) . . ?
F4 C4 F5 106.6(3) . . ?
F6 C4 C5 113.3(3) . . ?
F4 C4 C5 109.8(3) . . ?
F5 C4 C5 111.1(3) . . ?

loop_
_geom_bond_atom_site_label_1
_geom_bond_atom_site_label_2
_geom_bond_distance
_geom_bond_site_symmetry_2
_geom_bond_publ_flag
Co1 O1 2.070(2) 2_645 yes
Co1 O1 2.070(2) 6_765 yes
Co1 O1 2.070(2) 4_645 yes
Co1 O1 2.070(2) 5 yes
Co1 O1 2.070(2) 3_765 yes
Co1 O1 2.070(2) . yes
Co1 Na1 3.1328(8) 4_645 yes
Co1 Na1 3.1328(8) . yes
Na1 O1 2.430(2) 9_545 ?
Na1 O1 2.430(2) 3_765 ?
Na1 O1 2.430(2) 7_755 ?
Na1 O1 2.430(2) 8_665 ?
Na1 O1 2.430(2) 2_645 ?
Na1 O1 2.430(2) . ?
Na1 Co1 3.1328(8) 7_755 yes
F1 C3 1.335(4) . ?
O1 C2 1.273(4) . ?
C2 C1 1.390(4) . ?
C2 C3 1.540(5) . ?
F3 C3 1.346(5) . ?
C1 C2 1.390(4) 6_765 ?
C1 H1 0.9500 . ?
F2 C3 1.332(5) . ?
Co2 O3 2.062(2) 3_665 yes
Co2 O3 2.062(2) 2_655 yes
Co2 O3 2.062(3) . yes
Co2 O2 2.066(2) . yes
Co2 O2 2.066(2) 3_665 yes
Co2 O2 2.066(2) 2_655 yes
Co2 Na2 3.130(3) 10_666 yes
Co2 Na2 3.136(3) . yes
Na2 O3 2.461(3) 3_665 ?
Na2 O3 2.461(3) 2_655 ?
Na2 O3 2.461(3) . ?
Na2 O2 2.464(3) 10_665 ?
Na2 O2 2.464(3) 12 ?
Na2 O2 2.464(3) 11_655 ?
Na2 Co2 3.130(3) 10_665 yes
O2 C5 1.259(4) . ?
O2 Na2 2.464(3) 10_666 ?
F9 C8 1.333(5) . ?
O3 C7 1.272(4) . ?
F5 C4 1.338(5) . ?
F7 C8 1.327(5) . ?
F4 C4 1.336(5) . ?
F8 C8 1.336(5) . ?
C6 C7 1.397(5) . ?
C6 C5 1.401(5) . ?
C6 H6 0.9500 . ?
F6 C4 1.325(5) . ?
C7 C8 1.544(5) . ?
C5 C4 1.544(5) . ?
